data_4027429
loop_
_publ_author_name
'M\'eabh B. Brennan'
'Timothy D. W. Claridge'
'Richard G. Compton'
'Stephen G. Davies'
'Ai M. Fletcher'
'Martin C. Henstridge'
'David S. Hewings'
'Wataru Kurosawa'
'James A. Lee'
'Paul M. Roberts'
'Anne K. Schoonen'
'James E. Thomson'

_publ_contact_author 'Stephen G. Davies'
_publ_contact_author_email steve.davies@chem.ox.ac.uk
_publ_contact_author_fax '+44 1865 275633'
_publ_contact_author_phone '+44 1865 275695'
_publ_section_title
;
 Ammonium-Directed Olefinic Epoxidation: Kinetic and Mechanistic Insights
;
_journal_name_full 'Journal of Organic Chemistry'
_journal_page_first 7241
_journal_page_last 7261
_journal_paper_doi 10.1021/jo3010556
_journal_volume 77
_journal_year 2012
_chemical_formula_moiety 'C16 H20 Cl3 N1 O3'
_chemical_formula_sum 'C16 H20 Cl3 N O3'
_chemical_formula_weight 380.70
_space_group_IT_number 14
_symmetry_cell_setting monoclinic
_symmetry_space_group_name_Hall '-P 2ybc'
_symmetry_space_group_name_H-M 'P 1 21/c 1'
_atom_sites_solution_hydrogens geom
_atom_sites_solution_primary direct
_cell_angle_alpha 90
_cell_angle_beta 118.5948(13)
_cell_angle_gamma 90
_cell_formula_units_Z 8
_cell_length_a 18.2170(3)
_cell_length_b 11.5367(3)
_cell_length_c 18.8611(4)
_cell_measurement_reflns_used 7075
_cell_measurement_temperature 150
_cell_measurement_theta_max 27
_cell_measurement_theta_min 5
_cell_volume 3480.43(14)
_computing_cell_refinement 'DENZO/SCALEPACK (Otwinowski & Minor, 1997)'
_computing_data_collection 'COLLECT (Nonius, 1997-2001).'
_computing_data_reduction 'DENZO/SCALEPACK (Otwinowski & Minor, 1997)'
_computing_molecular_graphics 'CAMERON (Watkin et al., 1996)'
_computing_publication_material 'CRYSTALS (Betteridge et al., 2003)'
_computing_structure_refinement 'CRYSTALS (Betteridge et al., 2003)'
_computing_structure_solution 'SIR92 (Altomare et al., 1994)'
_diffrn_ambient_temperature 150
_diffrn_measured_fraction_theta_full 0.990
_diffrn_measured_fraction_theta_max 0.986
_diffrn_measurement_device 'Nonius KappaCCD'
_diffrn_measurement_device_type Area
_diffrn_measurement_method \w
_diffrn_radiation_monochromator graphite
_diffrn_radiation_type 'Mo K\a'
_diffrn_radiation_wavelength 0.71073
_diffrn_reflns_av_R_equivalents 0.027
_diffrn_reflns_limit_h_max 23
_diffrn_reflns_limit_h_min -23
_diffrn_reflns_limit_k_max 14
_diffrn_reflns_limit_k_min -14
_diffrn_reflns_limit_l_max 24
_diffrn_reflns_limit_l_min -24
_diffrn_reflns_number 13710
_diffrn_reflns_theta_full 26.108
_diffrn_reflns_theta_max 27.482
_diffrn_reflns_theta_min 5.099
_diffrn_standards_number 0
_exptl_absorpt_coefficient_mu 0.540
_exptl_absorpt_correction_T_max 0.90
_exptl_absorpt_correction_T_min 0.90
_exptl_absorpt_correction_type multi-scan
_exptl_absorpt_process_details 'DENZO/SCALEPACK (Otwinowski & Minor, 1997)'
_exptl_crystal_colour colourless
_exptl_crystal_density_diffrn 1.453
_exptl_crystal_description plate
_exptl_crystal_F_000 1584
_exptl_crystal_size_max 0.30
_exptl_crystal_size_mid 0.20
_exptl_crystal_size_min 0.20
_refine_diff_density_max 1.01
_refine_diff_density_min -0.52
_refine_ls_extinction_method none
_refine_ls_goodness_of_fit_ref 1.1169
_refine_ls_hydrogen_treatment constr
_refine_ls_matrix_type full
_refine_ls_number_parameters 415
_refine_ls_number_reflns 5496
_refine_ls_number_restraints 0
_refine_ls_R_factor_all 0.0754
_refine_ls_R_factor_gt 0.0525
_refine_ls_shift/su_max 0.000502
_refine_ls_structure_factor_coef F
_refine_ls_weighting_details
;
Method, part 1, Chebychev polynomial, (Watkin, 1994, Prince, 1982)
[weight] = 1.0/[A~0~*T~0~(x)+A~1~*T~1~(x) ... +A~n-1~]*T~n-1~(x)]
where A~i~ are the Chebychev coefficients listed below and x= Fcalc/Fmax
Method = Robust Weighting (Prince, 1982)
W = [weight] * [1-(deltaF/6*sigmaF)^2^]^2^
A~i~ are:
1.06 0.556 0.633
;
_refine_ls_weighting_scheme calc
_refine_ls_wR_factor_all 0.0729
_refine_ls_wR_factor_gt 0.0554
_refine_ls_wR_factor_ref 0.0527
_reflns_limit_h_max 20
_reflns_limit_h_min -23
_reflns_limit_k_max 14
_reflns_limit_k_min 0
_reflns_limit_l_max 24
_reflns_limit_l_min 0
_reflns_number_gt 6016
_reflns_number_total 7877
_reflns_threshold_expression I>2.0\s(I)
_oxford_diffrn_Wilson_B_factor 2.55
_oxford_diffrn_Wilson_scale 7.58
_oxford_refine_ls_r_factor_ref 0.0472
_oxford_refine_ls_scale 0.3710(6)
_oxford_reflns_number_all 7877
_oxford_reflns_threshold_expression_ref I>3.0\s(I)
_cod_data_source_file jo3010556_si_001_2.cif
_cod_data_source_block 14
_cod_original_formula_sum 'C16 H20 Cl3 N1 O3'
_cod_database_code 4027429

loop_
_symmetry_equiv_pos_as_xyz
x,y,z
-x,-y,-z
-x,y+1/2,-z+1/2
x,-y+1/2,z+1/2

loop_
_atom_site_label
_atom_site_type_symbol
_atom_site_fract_x
_atom_site_fract_y
_atom_site_fract_z
_atom_site_U_iso_or_equiv
_atom_site_occupancy
_atom_site_adp_type
_atom_site_refinement_flags_posn
Cl1 Cl 0.44806(4) 0.61243(6) 0.22767(4) 0.0332 1.0000 Uani .
C2 C 0.40813(15) 0.5109(2) 0.14820(14) 0.0246 1.0000 Uani .
Cl3 Cl 0.36620(5) 0.39146(6) 0.17492(5) 0.0413 1.0000 Uani .
Cl4 Cl 0.32914(4) 0.57496(7) 0.05890(4) 0.0397 1.0000 Uani .
C5 C 0.47824(14) 0.4687(2) 0.12918(14) 0.0233 1.0000 Uani .
O6 O 0.52020(10) 0.55917(14) 0.12449(10) 0.0232 1.0000 Uani .
C7 C 0.59168(14) 0.5355(2) 0.10994(14) 0.0223 1.0000 Uani .
C8 C 0.61196(15) 0.6502(2) 0.08402(14) 0.0265 1.0000 Uani .
C9 C 0.64481(15) 0.7386(2) 0.15231(15) 0.0262 1.0000 Uani .
C10 C 0.71964(15) 0.6918(2) 0.22867(15) 0.0238 1.0000 Uani .
C11 C 0.69505(13) 0.57865(19) 0.25482(13) 0.0198 1.0000 Uani .
C12 C 0.66505(14) 0.48799(19) 0.18784(13) 0.0194 1.0000 Uani .
O13 O 0.72958(10) 0.45845(15) 0.16885(10) 0.0245 1.0000 Uani .
N14 N 0.75969(11) 0.52739(17) 0.33227(11) 0.0207 1.0000 Uani .
C15 C 0.84655(14) 0.5462(2) 0.34793(15) 0.0274 1.0000 Uani .
C16 C 0.75215(15) 0.5740(2) 0.40114(14) 0.0247 1.0000 Uani .
C17 C 0.67421(15) 0.5356(2) 0.40422(13) 0.0228 1.0000 Uani .
C18 C 0.63640(16) 0.6129(2) 0.43377(15) 0.0279 1.0000 Uani .
C19 C 0.56607(17) 0.5790(2) 0.44059(16) 0.0309 1.0000 Uani .
C20 C 0.53458(16) 0.4682(2) 0.41945(15) 0.0279 1.0000 Uani .
C21 C 0.57212(16) 0.3903(2) 0.39060(15) 0.0280 1.0000 Uani .
C22 C 0.64241(15) 0.4233(2) 0.38349(14) 0.0248 1.0000 Uani .
O23 O 0.48879(12) 0.36877(16) 0.12046(13) 0.0359 1.0000 Uani .
Cl24 Cl 0.93798(4) 0.86696(6) 0.71641(4) 0.0366 1.0000 Uani .
C25 C 0.90092(15) 0.7797(2) 0.62944(16) 0.0278 1.0000 Uani .
Cl26 Cl 0.83053(4) 0.86008(7) 0.54343(5) 0.0443 1.0000 Uani .
Cl27 Cl 0.84806(6) 0.65892(7) 0.63985(7) 0.0561 1.0000 Uani .
C28 C 0.97331(15) 0.7394(2) 0.61399(15) 0.0265 1.0000 Uani .
O29 O 1.02580(10) 0.82632(14) 0.62859(10) 0.0232 1.0000 Uani .
C30 C 1.09978(14) 0.8045(2) 0.61741(14) 0.0234 1.0000 Uani .
C31 C 1.16923(14) 0.7530(2) 0.69575(14) 0.0203 1.0000 Uani .
O32 O 1.23589(10) 0.72001(15) 0.68064(10) 0.0251 1.0000 Uani .
C33 C 1.19981(14) 0.8405(2) 0.76520(14) 0.0210 1.0000 Uani .
N34 N 1.26303(12) 0.78432(17) 0.84153(11) 0.0224 1.0000 Uani .
C35 C 1.35069(14) 0.8060(2) 0.86115(16) 0.0283 1.0000 Uani .
C36 C 1.25288(15) 0.8222(2) 0.91110(14) 0.0262 1.0000 Uani .
C37 C 1.17069(15) 0.7884(2) 0.90664(14) 0.0235 1.0000 Uani .
C38 C 1.12539(17) 0.8698(2) 0.92360(15) 0.0289 1.0000 Uani .
C39 C 1.05137(17) 0.8409(2) 0.92385(16) 0.0310 1.0000 Uani .
C40 C 1.02117(16) 0.7293(2) 0.90559(16) 0.0293 1.0000 Uani .
C41 C 1.06466(16) 0.6463(2) 0.88799(16) 0.0310 1.0000 Uani .
C42 C 1.13926(16) 0.6747(2) 0.88800(15) 0.0275 1.0000 Uani .
C43 C 1.22739(15) 0.9544(2) 0.74297(15) 0.0263 1.0000 Uani .
C44 C 1.15479(16) 1.0060(2) 0.66718(17) 0.0314 1.0000 Uani .
C45 C 1.12365(16) 0.9210(2) 0.59694(16) 0.0300 1.0000 Uani .
O46 O 0.97656(14) 0.64465(18) 0.59064(15) 0.0474 1.0000 Uani .
H71 H 0.5736 0.4779 0.0657 0.0289 1.0000 Uiso R
H81 H 0.6552 0.6380 0.0678 0.0332 1.0000 Uiso R
H82 H 0.5606 0.6797 0.0375 0.0334 1.0000 Uiso R
H91 H 0.6615 0.8073 0.1337 0.0312 1.0000 Uiso R
H92 H 0.6004 0.7581 0.1660 0.0310 1.0000 Uiso R
H101 H 0.7669 0.6763 0.2179 0.0293 1.0000 Uiso R
H102 H 0.7379 0.7500 0.2733 0.0297 1.0000 Uiso R
H111 H 0.6464 0.5969 0.2630 0.0227 1.0000 Uiso R
H121 H 0.6461 0.4175 0.2047 0.0233 1.0000 Uiso R
H151 H 0.8829 0.4980 0.3930 0.0410 1.0000 Uiso R
H153 H 0.8632 0.6269 0.3615 0.0407 1.0000 Uiso R
H152 H 0.8518 0.5230 0.3020 0.0407 1.0000 Uiso R
H162 H 0.8014 0.5460 0.4498 0.0304 1.0000 Uiso R
H161 H 0.7535 0.6612 0.3998 0.0296 1.0000 Uiso R
H181 H 0.6581 0.6869 0.4485 0.0377 1.0000 Uiso R
H191 H 0.5401 0.6339 0.4596 0.0385 1.0000 Uiso R
H201 H 0.4869 0.4450 0.4240 0.0344 1.0000 Uiso R
H211 H 0.5506 0.3134 0.3755 0.0355 1.0000 Uiso R
H221 H 0.6668 0.3746 0.3622 0.0300 1.0000 Uiso R
H301 H 1.0840 0.7486 0.5724 0.0299 1.0000 Uiso R
H311 H 1.1468 0.6834 0.7110 0.0245 1.0000 Uiso R
H331 H 1.1494 0.8572 0.7713 0.0248 1.0000 Uiso R
H351 H 1.3856 0.7564 0.9064 0.0452 1.0000 Uiso R
H353 H 1.3680 0.8870 0.8768 0.0448 1.0000 Uiso R
H352 H 1.3584 0.7831 0.8163 0.0446 1.0000 Uiso R
H361 H 1.2976 0.7844 0.9584 0.0321 1.0000 Uiso R
H362 H 1.2588 0.9076 0.9172 0.0319 1.0000 Uiso R
H381 H 1.1461 0.9464 0.9354 0.0368 1.0000 Uiso R
H391 H 1.0216 0.8977 0.9357 0.0374 1.0000 Uiso R
H401 H 0.9709 0.7105 0.9048 0.0366 1.0000 Uiso R
H411 H 1.0437 0.5693 0.8763 0.0391 1.0000 Uiso R
H421 H 1.1662 0.6188 0.8718 0.0340 1.0000 Uiso R
H431 H 1.2469 1.0098 0.7917 0.0309 1.0000 Uiso R
H432 H 1.2753 0.9380 0.7328 0.0311 1.0000 Uiso R
H441 H 1.1736 1.0775 0.6527 0.0374 1.0000 Uiso R
H442 H 1.1092 1.0229 0.6789 0.0369 1.0000 Uiso R
H451 H 1.1685 0.9087 0.5838 0.0380 1.0000 Uiso R
H452 H 1.0745 0.9529 0.5495 0.0381 1.0000 Uiso R
H321 H 1.2353 0.6466 0.6730 0.0418 1.0000 Uiso R
H131 H 0.7321 0.3847 0.1681 0.0408 1.0000 Uiso R

loop_
_atom_site_aniso_label
_atom_site_aniso_U_11
_atom_site_aniso_U_22
_atom_site_aniso_U_33
_atom_site_aniso_U_23
_atom_site_aniso_U_13
_atom_site_aniso_U_12
Cl1 0.0388(3) 0.0347(3) 0.0325(3) -0.0074(3) 0.0221(3) -0.0031(3)
C2 0.0217(12) 0.0240(12) 0.0287(12) 0.0006(9) 0.0125(10) 0.0012(9)
Cl3 0.0460(4) 0.0301(3) 0.0647(5) 0.0011(3) 0.0401(4) -0.0051(3)
Cl4 0.0232(3) 0.0501(4) 0.0373(3) 0.0069(3) 0.0076(3) 0.0062(3)
C5 0.0191(11) 0.0247(12) 0.0242(11) -0.0036(9) 0.0089(9) -0.0017(9)
O6 0.0194(8) 0.0242(8) 0.0277(8) 0.0033(7) 0.0127(7) 0.0018(6)
C7 0.0197(11) 0.0275(12) 0.0221(11) 0.0001(9) 0.0118(9) 0.0010(9)
C8 0.0254(12) 0.0302(13) 0.0234(11) 0.0080(10) 0.0113(10) 0.0032(10)
C9 0.0258(12) 0.0228(12) 0.0311(12) 0.0077(10) 0.0146(10) 0.0022(9)
C10 0.0225(11) 0.0197(11) 0.0297(12) 0.0022(9) 0.0128(10) 0.0000(9)
C11 0.0172(10) 0.0208(11) 0.0223(10) 0.0017(8) 0.0102(9) 0.0019(8)
C12 0.0180(10) 0.0189(11) 0.0241(11) 0.0019(8) 0.0124(9) 0.0004(8)
O13 0.0244(8) 0.0227(8) 0.0327(9) 0.0012(7) 0.0187(7) 0.0024(7)
N14 0.0166(9) 0.0235(10) 0.0208(9) 0.0013(7) 0.0081(7) 0.0010(7)
C15 0.0174(11) 0.0313(13) 0.0305(12) 0.0021(10) 0.0091(10) -0.0018(10)
C16 0.0243(11) 0.0281(12) 0.0210(11) -0.0022(9) 0.0103(9) -0.0032(9)
C17 0.0254(11) 0.0251(12) 0.0173(10) 0.0019(9) 0.0098(9) 0.0015(9)
C18 0.0376(14) 0.0229(12) 0.0295(12) -0.0046(10) 0.0211(11) -0.0039(10)
C19 0.0352(14) 0.0305(13) 0.0323(13) -0.0033(11) 0.0205(11) 0.0029(11)
C20 0.0246(12) 0.0343(14) 0.0293(12) 0.0020(10) 0.0164(10) 0.0028(10)
C21 0.0308(13) 0.0247(12) 0.0318(13) 0.0009(10) 0.0176(11) -0.0007(10)
C22 0.0263(12) 0.0198(11) 0.0279(12) -0.0004(9) 0.0127(10) 0.0000(9)
O23 0.0332(10) 0.0257(10) 0.0553(12) -0.0100(9) 0.0264(9) -0.0040(8)
Cl24 0.0389(3) 0.0439(4) 0.0347(3) -0.0098(3) 0.0237(3) -0.0039(3)
C25 0.0234(12) 0.0234(12) 0.0380(13) -0.0034(10) 0.0159(10) -0.0019(9)
Cl26 0.0274(3) 0.0477(4) 0.0425(4) -0.0027(3) 0.0045(3) 0.0084(3)
Cl27 0.0597(5) 0.0301(4) 0.1078(7) -0.0107(4) 0.0637(5) -0.0126(3)
C28 0.0236(12) 0.0259(12) 0.0300(12) 0.0001(10) 0.0128(10) 0.0021(9)
O29 0.0188(8) 0.0226(8) 0.0292(8) -0.0022(7) 0.0124(7) 0.0005(6)
C30 0.0214(11) 0.0276(12) 0.0244(11) -0.0007(9) 0.0136(9) 0.0029(9)
C31 0.0186(10) 0.0201(11) 0.0250(11) -0.0011(9) 0.0127(9) 0.0009(8)
O32 0.0225(8) 0.0251(9) 0.0346(9) -0.0012(7) 0.0191(7) 0.0019(7)
C33 0.0167(10) 0.0212(11) 0.0265(11) 0.0002(9) 0.0113(9) -0.0001(8)
N34 0.0189(9) 0.0237(10) 0.0230(9) -0.0009(8) 0.0088(8) -0.0013(8)
C35 0.0179(11) 0.0296(13) 0.0356(13) -0.0002(10) 0.0115(10) -0.0008(10)
C36 0.0264(12) 0.0254(12) 0.0257(12) -0.0037(9) 0.0116(10) -0.0043(10)
C37 0.0237(11) 0.0227(12) 0.0232(11) 0.0027(9) 0.0104(9) -0.0006(9)
C38 0.0370(14) 0.0227(12) 0.0264(12) -0.0063(10) 0.0146(11) -0.0039(11)
C39 0.0326(14) 0.0315(14) 0.0316(13) -0.0005(10) 0.0175(11) 0.0072(11)
C40 0.0247(12) 0.0292(13) 0.0369(14) 0.0013(10) 0.0170(11) 0.0009(10)
C41 0.0324(13) 0.0213(12) 0.0420(14) 0.0007(11) 0.0199(12) -0.0022(10)
C42 0.0300(13) 0.0221(12) 0.0336(13) -0.0018(10) 0.0178(11) 0.0000(10)
C43 0.0229(11) 0.0224(12) 0.0328(13) 0.0015(10) 0.0127(10) -0.0013(9)
C44 0.0290(13) 0.0253(12) 0.0420(14) 0.0098(11) 0.0187(11) 0.0028(10)
C45 0.0286(13) 0.0325(13) 0.0324(13) 0.0096(11) 0.0175(11) 0.0047(10)
O46 0.0450(12) 0.0326(11) 0.0798(16) -0.0216(11) 0.0421(12) -0.0092(9)

loop_
_atom_type_symbol
_atom_type_scat_dispersion_real
_atom_type_scat_dispersion_imag
_atom_type_scat_Cromer_Mann_a1
_atom_type_scat_Cromer_Mann_b1
_atom_type_scat_Cromer_Mann_a2
_atom_type_scat_Cromer_Mann_b2
_atom_type_scat_Cromer_Mann_a3
_atom_type_scat_Cromer_Mann_b3
_atom_type_scat_Cromer_Mann_a4
_atom_type_scat_Cromer_Mann_b4
_atom_type_scat_Cromer_Mann_c
_atom_type_scat_source
C 0.0033 0.0016 2.3100 20.8439 1.0200 10.2075 1.5886 0.5687 0.8650 51.6512 0.2156 'International Tables Vol C 4.2.6.8 and 6.1.1.4'
H 0.0000 0.0000 0.4930 10.5109 0.3229 26.1257 0.1402 3.1424 0.0408 57.7998 0.0030 'International Tables Vol C 4.2.6.8 and 6.1.1.4'
Cl 0.1484 0.1585 11.4604 0.0104 7.1964 1.1662 6.2556 18.5194 1.6455 47.7784 -9.5574 'International Tables Vol C 4.2.6.8 and 6.1.1.4'
N 0.0061 0.0033 12.2126 0.0057 3.1322 9.8933 2.0125 28.9975 1.1663 0.5826 -11.5290 'International Tables Vol C 4.2.6.8 and 6.1.1.4'
O 0.0106 0.0060 3.0485 13.2771 2.2868 5.7011 1.5463 0.3239 0.8670 32.9089 0.2508 'International Tables Vol C 4.2.6.8 and 6.1.1.4'

loop_
_geom_angle_atom_site_label_1
_geom_angle_atom_site_label_2
_geom_angle_atom_site_label_3
_geom_angle
_geom_angle_publ_flag
Cl1 C2 Cl3 109.61(13) yes
Cl1 C2 Cl4 110.43(13) yes
Cl3 C2 Cl4 109.41(13) yes
Cl1 C2 C5 110.67(16) yes
Cl3 C2 C5 109.62(16) yes
Cl4 C2 C5 107.07(16) yes
C2 C5 O6 109.38(19) yes
C2 C5 O23 122.5(2) yes
O6 C5 O23 128.1(2) yes
C5 O6 C7 117.09(18) yes
O6 C7 C8 105.69(18) yes
O6 C7 C12 109.16(17) yes
C8 C7 C12 112.61(19) yes
O6 C7 H71 108.2 no
C8 C7 H71 110.4 no
C12 C7 H71 110.6 no
C7 C8 C9 111.67(19) yes
C7 C8 H81 109.3 no
C9 C8 H81 108.1 no
C7 C8 H82 108.3 no
C9 C8 H82 110.1 no
H81 C8 H82 109.4 no
C8 C9 C10 111.9(2) yes
C8 C9 H91 107.7 no
C10 C9 H91 109.6 no
C8 C9 H92 109.6 no
C10 C9 H92 107.8 no
H91 C9 H92 110.2 no
C9 C10 C11 109.64(19) yes
C9 C10 H101 109.9 no
C11 C10 H101 109.1 no
C9 C10 H102 110.1 no
C11 C10 H102 109.3 no
H101 C10 H102 108.8 no
C10 C11 C12 111.15(18) yes
C10 C11 N14 115.89(18) yes
C12 C11 N14 109.95(18) yes
C10 C11 H111 106.8 no
C12 C11 H111 106.3 no
N14 C11 H111 106.1 no
C7 C12 C11 110.48(18) yes
C7 C12 O13 106.82(17) yes
C11 C12 O13 111.13(18) yes
C7 C12 H121 108.7 no
C11 C12 H121 109.7 no
O13 C12 H121 109.9 no
C12 O13 H131 107.4 no
C11 N14 C15 113.90(18) yes
C11 N14 C16 110.86(17) yes
C15 N14 C16 108.23(18) yes
N14 C15 H151 108.0 no
N14 C15 H153 111.2 no
H151 C15 H153 108.8 no
N14 C15 H152 109.9 no
H151 C15 H152 108.3 no
H153 C15 H152 110.6 no
N14 C16 C17 114.34(19) yes
N14 C16 H162 106.0 no
C17 C16 H162 108.7 no
N14 C16 H161 109.2 no
C17 C16 H161 109.1 no
H162 C16 H161 109.3 no
C16 C17 C18 118.7(2) yes
C16 C17 C22 122.1(2) yes
C18 C17 C22 119.1(2) yes
C17 C18 C19 120.4(2) yes
C17 C18 H181 119.2 no
C19 C18 H181 120.4 no
C18 C19 C20 120.2(2) yes
C18 C19 H191 119.2 no
C20 C19 H191 120.6 no
C19 C20 C21 119.9(2) yes
C19 C20 H201 120.5 no
C21 C20 H201 119.6 no
C20 C21 C22 120.4(2) yes
C20 C21 H211 120.6 no
C22 C21 H211 119.1 no
C21 C22 C17 120.0(2) yes
C21 C22 H221 122.1 no
C17 C22 H221 117.8 no
Cl24 C25 Cl26 109.88(14) yes
Cl24 C25 Cl27 109.61(14) yes
Cl26 C25 Cl27 108.78(14) yes
Cl24 C25 C28 111.39(17) yes
Cl26 C25 C28 106.99(17) yes
Cl27 C25 C28 110.13(17) yes
C25 C28 O29 109.2(2) yes
C25 C28 O46 122.8(2) yes
O29 C28 O46 128.0(2) yes
C28 O29 C30 117.32(18) yes
O29 C30 C31 108.42(17) yes
O29 C30 C45 106.07(18) yes
C31 C30 C45 112.6(2) yes
O29 C30 H301 108.7 no
C31 C30 H301 109.8 no
C45 C30 H301 111.0 no
C30 C31 O32 107.46(17) yes
C30 C31 C33 111.29(18) yes
O32 C31 C33 110.54(18) yes
C30 C31 H311 109.0 no
O32 C31 H311 110.2 no
C33 C31 H311 108.3 no
C31 O32 H321 110.7 no
C31 C33 N34 109.57(18) yes
C31 C33 C43 111.29(19) yes
N34 C33 C43 115.63(18) yes
C31 C33 H331 104.4 no
N34 C33 H331 107.5 no
C43 C33 H331 107.8 no
C33 N34 C35 114.20(18) yes
C33 N34 C36 111.19(18) yes
C35 N34 C36 107.90(18) yes
N34 C35 H351 107.2 no
N34 C35 H353 112.8 no
H351 C35 H353 108.4 no
N34 C35 H352 109.2 no
H351 C35 H352 107.6 no
H353 C35 H352 111.4 no
N34 C36 C37 114.64(19) yes
N34 C36 H361 106.0 no
C37 C36 H361 107.9 no
N34 C36 H362 110.1 no
C37 C36 H362 108.2 no
H361 C36 H362 109.9 no
C36 C37 C38 119.8(2) yes
C36 C37 C42 121.9(2) yes
C38 C37 C42 118.3(2) yes
C37 C38 C39 121.6(2) yes
C37 C38 H381 118.3 no
C39 C38 H381 120.1 no
C38 C39 C40 119.7(2) yes
C38 C39 H391 120.2 no
C40 C39 H391 120.1 no
C39 C40 C41 120.1(2) yes
C39 C40 H401 119.5 no
C41 C40 H401 120.4 no
C40 C41 C42 120.5(2) yes
C40 C41 H411 119.4 no
C42 C41 H411 120.1 no
C37 C42 C41 119.9(2) yes
C37 C42 H421 120.4 no
C41 C42 H421 119.6 no
C33 C43 C44 109.8(2) yes
C33 C43 H431 107.8 no
C44 C43 H431 111.5 no
C33 C43 H432 108.8 no
C44 C43 H432 109.8 no
H431 C43 H432 109.2 no
C43 C44 C45 111.0(2) yes
C43 C44 H441 109.1 no
C45 C44 H441 109.5 no
C43 C44 H442 108.4 no
C45 C44 H442 108.8 no
H441 C44 H442 110.1 no
C44 C45 C30 112.4(2) yes
C44 C45 H451 107.9 no
C30 C45 H451 108.3 no
C44 C45 H452 110.4 no
C30 C45 H452 108.3 no
H451 C45 H452 109.4 no

loop_
_geom_bond_atom_site_label_1
_geom_bond_atom_site_label_2
_geom_bond_distance
_geom_bond_publ_flag
Cl1 C2 1.761(2) yes
C2 Cl3 1.762(2) yes
C2 Cl4 1.770(2) yes
C2 C5 1.561(3) yes
C5 O6 1.321(3) yes
C5 O23 1.193(3) yes
O6 C7 1.479(3) yes
C7 C8 1.517(3) yes
C7 C12 1.538(3) yes
C7 H71 0.991 no
C8 C9 1.523(4) yes
C8 H81 0.982 no
C8 H82 0.987 no
C9 C10 1.531(3) yes
C9 H91 0.973 no
C9 H92 0.986 no
C10 C11 1.536(3) yes
C10 H101 0.991 no
C10 H102 1.001 no
C11 C12 1.526(3) yes
C11 N14 1.491(3) yes
C11 H111 0.992 no
C12 O13 1.425(3) yes
C12 H121 0.993 no
O13 H131 0.853 no
N14 C15 1.480(3) yes
N14 C16 1.472(3) yes
C15 H151 0.964 no
C15 H153 0.975 no
C15 H152 0.955 no
C16 C17 1.515(3) yes
C16 H162 0.982 no
C16 H161 1.007 no
C17 C18 1.396(3) yes
C17 C22 1.397(3) yes
C18 C19 1.403(4) yes
C18 H181 0.925 no
C19 C20 1.380(4) yes
C19 H191 0.957 no
C20 C21 1.388(3) yes
C20 H201 0.950 no
C21 C22 1.402(3) yes
C21 H211 0.957 no
C22 H221 0.920 no
Cl24 C25 1.761(3) yes
C25 Cl26 1.773(3) yes
C25 Cl27 1.757(3) yes
C25 C28 1.552(3) yes
C28 O29 1.320(3) yes
C28 O46 1.191(3) yes
O29 C30 1.482(3) yes
C30 C31 1.532(3) yes
C30 C45 1.518(3) yes
C30 H301 0.993 no
C31 O32 1.425(3) yes
C31 C33 1.532(3) yes
C31 H311 1.004 no
O32 H321 0.858 no
C33 N34 1.494(3) yes
C33 C43 1.535(3) yes
C33 H331 0.997 no
N34 C35 1.478(3) yes
N34 C36 1.476(3) yes
C35 H351 0.970 no
C35 H353 0.985 no
C35 H352 0.958 no
C36 C37 1.510(3) yes
C36 H361 0.977 no
C36 H362 0.992 no
C37 C38 1.385(3) yes
C37 C42 1.407(3) yes
C38 C39 1.391(4) yes
C38 H381 0.944 no
C39 C40 1.377(4) yes
C39 H391 0.944 no
C40 C41 1.381(4) yes
C40 H401 0.934 no
C41 C42 1.398(4) yes
C41 H411 0.950 no
C42 H421 0.946 no
C43 C44 1.529(3) yes
C43 H431 1.033 no
C43 H432 0.997 no
C44 C45 1.522(4) yes
C44 H441 0.982 no
C44 H442 0.977 no
C45 H451 0.971 no
C45 H452 0.985 no

loop_
_geom_hbond_atom_site_label_D
_geom_hbond_atom_site_label_H
_geom_hbond_atom_site_label_A
_geom_hbond_site_symmetry_A
_geom_hbond_angle_DHA
_geom_hbond_distance_DH
_geom_hbond_distance_HA
_geom_hbond_distance_DA
_geom_hbond_publ_flag
C15 H152 O13 . 124 0.95 2.54 3.175(4) yes
C22 H221 O32 2_766 165 0.92 2.52 3.417(4) yes
C35 H352 O32 . 122 0.96 2.57 3.183(4) yes
C42 H421 O13 2_766 157 0.95 2.53 3.416(4) yes
O32 H321 N14 2_766 174 0.86 2.01 2.869(4) yes
O13 H131 N34 2_766 176 0.85 1.96 2.815(4) yes
O13 H131 C35 2_766 146 0.85 2.57 3.313(4) yes
